data_2016870
loop_
_publ_author_name
'Thompson, Amber L.'
'Watkin, David J.'
'Gal, Zoltan A.'
'Jones, Laurence'
'Hollinshead, Jackie'
'Jenkinson, Sarah F.'
'Fleet, George W. J.'
'Nash, Robert J.'

_publ_section_title
;
 The absolute configuration of 1-epialexine hemihydrate
;
_journal_coeditor_code LN3116
_journal_issue 12
_journal_name_full 'Acta Crystallographica Section C'
_journal_page_first o649
_journal_page_last o652
_journal_paper_doi 10.1107/S0108270108037086
_journal_volume 64
_journal_year 2008
_chemical_formula_iupac 'C8 H15 N1 O4, 0.5H2 O'
_chemical_formula_moiety 'C8 H15 N1 O4, 0.5(H2 O)'
_chemical_formula_sum 'C8 H16 N O4.5'
_chemical_formula_weight 198.22
_chemical_melting_point_gt 432
_chemical_melting_point_lt 434
_chemical_name_common
;
1-epi-Alexine hemihydrate
;
_chemical_name_systematic
;
(1<i>S</i>,2<i>R</i>,3<i>R</i>,7<i>S</i>,7a<i>S</i>)-1,2,7-trihydroxy-3-
(hydroxymethyl)pyrrolizidine hemihydrate
;
_space_group_IT_number 5
_symmetry_cell_setting monoclinic
_symmetry_space_group_name_Hall 'C 2y'
_symmetry_space_group_name_H-M 'C 1 2 1'
_atom_sites_solution_hydrogens geom
_atom_sites_solution_primary direct
_audit_creation_method CRYSTALS_ver_12.86
_cell_angle_alpha 90
_cell_angle_beta 93.8151(16)
_cell_angle_gamma 90
_cell_formula_units_Z 4
_cell_length_a 12.4567(5)
_cell_length_b 7.3097(3)
_cell_length_c 9.5920(5)
_cell_measurement_reflns_used 1058
_cell_measurement_temperature 150
_cell_measurement_theta_max 27
_cell_measurement_theta_min 5
_cell_volume 871.46(7)
_computing_cell_refinement 'DENZO/SCALEPACK (Otwinowski & Minor, 1997)'
_computing_data_collection 'COLLECT (Nonius, 2001)'
_computing_data_reduction 'DENZO/SCALEPACK (Otwinowski & Minor, 1997)'
_computing_molecular_graphics 'CAMERON (Watkin <i>et al.</i>,  1996)'
_computing_publication_material 'CRYSTALS (Betteridge <i>et al.</i>,  2003)'
_computing_structure_refinement 'CRYSTALS (Betteridge <i>et al.</i>,  2003)'
_computing_structure_solution 'SIR92 (Altomare <i>et al.</i>,  1994)'
_diffrn_ambient_temperature 150
_diffrn_measured_fraction_theta_full 0.992
_diffrn_measured_fraction_theta_max 0.991
_diffrn_measurement_device 'Nonius KappaCCD'
_diffrn_measurement_device_type 'Nonius KappaCCD'
_diffrn_measurement_method \w
_diffrn_radiation_monochromator graphite
_diffrn_radiation_type 'Mo K\a'
_diffrn_radiation_wavelength 0.71073
_diffrn_reflns_av_R_equivalents 0.032
_diffrn_reflns_limit_h_max 16
_diffrn_reflns_limit_h_min -15
_diffrn_reflns_limit_k_max 9
_diffrn_reflns_limit_k_min -9
_diffrn_reflns_limit_l_max 12
_diffrn_reflns_limit_l_min -12
_diffrn_reflns_number 7632
_diffrn_reflns_theta_full 26.926
_diffrn_reflns_theta_max 27.476
_diffrn_reflns_theta_min 5.202
_diffrn_standards_number 0
_exptl_absorpt_coefficient_mu 0.123
_exptl_absorpt_correction_T_max 0.99
_exptl_absorpt_correction_T_min 0.94
_exptl_absorpt_correction_type multi-scan
_exptl_absorpt_process_details '(DENZO/SCALEPACK; Otwinowski & Minor, 1997)'
_exptl_crystal_colour clear_pale_colourless
_exptl_crystal_density_diffrn 1.511
_exptl_crystal_density_method 'not measured'
_exptl_crystal_description plate
_exptl_crystal_F_000 428
_exptl_crystal_size_max 0.25
_exptl_crystal_size_mid 0.21
_exptl_crystal_size_min 0.07
_refine_diff_density_max 0.34
_refine_diff_density_min -0.33
_refine_ls_abs_structure_details 'Flack (1983), 0 Friedel-pairs'
_refine_ls_abs_structure_Flack -0.1(8)
_refine_ls_extinction_method None
_refine_ls_goodness_of_fit_ref 1.0052
_refine_ls_hydrogen_treatment constr
_refine_ls_matrix_type full
_refine_ls_number_parameters 126
_refine_ls_number_reflns 1974
_refine_ls_number_restraints 3
_refine_ls_R_factor_all 0.0313
_refine_ls_R_factor_gt 0.0285
_refine_ls_shift/su_max 0.001404
_refine_ls_structure_factor_coef Fsqd
_refine_ls_weighting_details
;
 Method= Modified Sheldrick
 w=1/[\s^2^(F^2^) + ( 0.03P)^2^ + 0.49P]
 ,where P=(max(Fo^2^,0) + 2Fc^2^)/3
;
_refine_ls_weighting_scheme calc
_refine_ls_wR_factor_all 0.0671
_refine_ls_wR_factor_gt 0.0652
_refine_ls_wR_factor_ref 0.0671
_reflns_number_gt 1862
_reflns_number_total 1974
_reflns_threshold_expression I>2.0\s(I)
_cod_data_source_file ln3116.cif
_cod_data_source_block IV
_cod_depositor_comments
;
The following automatic conversions were performed:
'_symmetry_cell_setting' value 'Monoclinic' changed to 'monoclinic'
according to '/home/saulius/struct/CIF-dictionaries/cif_core.dic'
dictionary named 'cif_core.dic' version 2.4.1 from 2010-06-29.

Automatic conversion script
Id: cif_fix_enum 1527 2010-12-29 10:47:43Z saulius 

The following automatic conversions were performed:

'_symmetry_cell_setting' value 'Monoclinic' changed to 'monoclinic'
according to /home/saulius/struct/CIF-dictionaries/cif_core.dic
dictionary named 'cif_core.dic' version 2.4.1 from 2010-06-29.

Automatic conversion script
Id: cif_fix_values 1715 2011-07-08 13:25:40Z adriana 
;
_cod_original_sg_symbol_H-M 'C 2'
_cod_original_formula_sum 'C8 H16 N1 O4.50'
_cod_database_code 2016870

loop_
_symmetry_equiv_pos_as_xyz
x,y,z
x+1/2,y+1/2,z
-x,y,-z
-x+1/2,y+1/2,-z

loop_
_atom_site_type_symbol
_atom_site_label
_atom_site_fract_x
_atom_site_fract_y
_atom_site_fract_z
_atom_site_U_iso_or_equiv
_atom_site_adp_type
_atom_site_occupancy
C C1 0.70361(10) 0.6232(2) 0.30195(13) 0.0137 Uani 1.0000
C C2 0.77609(10) 0.4619(2) 0.26861(14) 0.0143 Uani 1.0000
C C3 0.88547(10) 0.5239(2) 0.33370(14) 0.0146 Uani 1.0000
N N4 0.89109(9) 0.72019(18) 0.29614(12) 0.0146 Uani 1.0000
C C5 0.94209(10) 0.7657(2) 0.16317(14) 0.0180 Uani 1.0000
C C6 0.87957(11) 0.9327(2) 0.10874(15) 0.0185 Uani 1.0000
C C7 0.76453(11) 0.8757(2) 0.13346(14) 0.0154 Uani 1.0000
C C8 0.77615(10) 0.7878(2) 0.27932(13) 0.0137 Uani 1.0000
O O9 0.67853(7) 0.62031(16) 0.44550(9) 0.0167 Uani 1.0000
O O10 0.73887(8) 0.28959(16) 0.31313(10) 0.0186 Uani 1.0000
C C11 0.98078(12) 0.4060(2) 0.29970(15) 0.0195 Uani 1.0000
O O12 0.98235(8) 0.35952(17) 0.15619(11) 0.0210 Uani 1.0000
O O13 0.68650(7) 1.01845(16) 0.12222(10) 0.0181 Uani 1.0000
O O14 0.500000(10) 0.4236(2) 0.500000(10) 0.0167 Uani 1.0000
H H11 0.6379 0.6274 0.2389 0.0144 Uiso 1.0000
H H21 0.7807 0.4538 0.1669 0.0171 Uiso 1.0000
H H31 0.8803 0.5196 0.4364 0.0161 Uiso 1.0000
H H51 1.0189 0.7889 0.1845 0.0219 Uiso 1.0000
H H52 0.9322 0.6657 0.0971 0.0218 Uiso 1.0000
H H61 0.8997 1.0448 0.1628 0.0207 Uiso 1.0000
H H62 0.8909 0.9554 0.0089 0.0227 Uiso 1.0000
H H71 0.7404 0.7833 0.0634 0.0161 Uiso 1.0000
H H81 0.7652 0.8784 0.3497 0.0163 Uiso 1.0000
H H111 1.0495 0.4687 0.3317 0.0227 Uiso 1.0000
H H112 0.9767 0.2906 0.3517 0.0232 Uiso 1.0000
H H131 0.7042 1.0989 0.1845 0.0272 Uiso 1.0000
H H101 0.7667 0.2697 0.3906 0.0293 Uiso 1.0000
H H141 0.4657 0.3548 0.4402 0.0256 Uiso 1.0000
H H91 0.6253 0.5497 0.4512 0.0284 Uiso 1.0000
H H121 1.0374 0.4014 0.1299 0.0347 Uiso 1.0000

loop_
_atom_site_aniso_label
_atom_site_aniso_U_11
_atom_site_aniso_U_22
_atom_site_aniso_U_33
_atom_site_aniso_U_12
_atom_site_aniso_U_13
_atom_site_aniso_U_23
C1 0.0130(5) 0.0148(6) 0.0133(6) 0.0008(6) 0.0014(4) 0.0000(5)
C2 0.0138(6) 0.0130(6) 0.0161(6) -0.0001(5) 0.0013(5) 0.0012(5)
C3 0.0126(6) 0.0153(6) 0.0159(6) -0.0005(5) 0.0004(5) 0.0013(5)
N4 0.0116(5) 0.0151(6) 0.0172(6) -0.0009(4) 0.0020(4) 0.0014(4)
C5 0.0158(6) 0.0186(7) 0.0202(7) 0.0005(5) 0.0050(5) 0.0031(6)
C6 0.0167(7) 0.0176(7) 0.0214(7) -0.0010(6) 0.0035(5) 0.0031(5)
C7 0.0150(6) 0.0136(6) 0.0177(6) 0.0001(5) 0.0015(5) -0.0005(5)
C8 0.0122(6) 0.0134(6) 0.0153(6) -0.0004(5) 0.0002(5) -0.0011(5)
O9 0.0158(4) 0.0194(5) 0.0154(5) -0.0045(4) 0.0045(3) -0.0018(4)
O10 0.0207(5) 0.0137(5) 0.0209(5) -0.0029(4) -0.0018(4) 0.0012(4)
C11 0.0153(6) 0.0211(8) 0.0218(7) 0.0057(5) 0.0002(5) 0.0018(5)
O12 0.0170(5) 0.0233(5) 0.0232(5) 0.0008(4) 0.0044(4) -0.0028(4)
O13 0.0168(5) 0.0161(5) 0.0210(5) 0.0040(4) -0.0012(4) 0.0005(4)
O14 0.0146(6) 0.0166(7) 0.0187(7) 0.0000 -0.0009(5) 0.0000

loop_
_atom_type_symbol
_atom_type_scat_dispersion_real
_atom_type_scat_dispersion_imag
_atom_type_scat_source
C 0.0033 0.0016 'International Tables Vol C 4.2.6.8 and 6.1.1.4'
H 0.0000 0.0000 'International Tables Vol C 4.2.6.8 and 6.1.1.4'
O 0.0106 0.0060 'International Tables Vol C 4.2.6.8 and 6.1.1.4'
N 0.0061 0.0033 'International Tables Vol C 4.2.6.8 and 6.1.1.4'

loop_
_geom_angle_atom_site_label_1
_geom_angle_atom_site_label_2
_geom_angle_atom_site_label_3
_geom_angle_site_symmetry_1
_geom_angle
_geom_angle_publ_flag
C2 C1 C8 . 102.35(10) no
C2 C1 O9 . 111.02(11) no
C8 C1 O9 . 108.47(10) no
C2 C1 H11 . 111.9 no
C8 C1 H11 . 111.3 no
O9 C1 H11 . 111.4 no
C1 C2 C3 . 102.04(10) no
C1 C2 O10 . 114.32(10) no
C3 C2 O10 . 116.13(11) no
C1 C2 H21 . 109.2 no
C3 C2 H21 . 108.3 no
O10 C2 H21 . 106.7 no
C2 C3 N4 . 104.04(11) no
C2 C3 C11 . 115.61(11) no
N4 C3 C11 . 116.51(11) no
C2 C3 H31 . 106.3 no
N4 C3 H31 . 106.2 no
C11 C3 H31 . 107.4 no
C3 N4 C5 . 116.80(11) no
C3 N4 C8 . 106.42(10) no
C5 N4 C8 . 106.75(10) no
N4 C5 C6 . 103.51(10) no
N4 C5 H51 . 108.9 no
C6 C5 H51 . 113.8 no
N4 C5 H52 . 110.2 no
C6 C5 H52 . 109.9 no
H51 C5 H52 . 110.3 no
C5 C6 C7 . 101.08(11) no
C5 C6 H61 . 112.1 no
C7 C6 H61 . 110.6 no
C5 C6 H62 . 111.3 no
C7 C6 H62 . 113.0 no
H61 C6 H62 . 108.6 no
C6 C7 C8 . 102.88(11) no
C6 C7 O13 . 115.53(11) no
C8 C7 O13 . 113.40(11) no
C6 C7 H71 . 109.2 no
C8 C7 H71 . 109.9 no
O13 C7 H71 . 105.9 no
C7 C8 C1 . 115.92(10) no
C7 C8 N4 . 105.35(10) no
C1 C8 N4 . 106.95(11) no
C7 C8 H81 . 110.0 no
C1 C8 H81 . 109.2 no
N4 C8 H81 . 109.1 no
C1 O9 H91 . 107.1 no
C2 O10 H101 . 107.9 no
C3 C11 O12 . 113.91(11) no
C3 C11 H111 . 109.8 no
O12 C11 H111 . 109.9 no
C3 C11 H112 . 108.0 no
O12 C11 H112 . 106.9 no
H111 C11 H112 . 108.0 no
C11 O12 H121 . 106.2 no
C7 O13 H131 . 107.9 no
H141 O14 H141 3_656 108.1 no

loop_
_geom_bond_atom_site_label_1
_geom_bond_atom_site_label_2
_geom_bond_site_symmetry_2
_geom_bond_distance
_geom_bond_publ_flag
C1 C2 . 1.5314(18) no
C1 C8 . 1.5291(18) no
C1 O9 . 1.4322(15) no
C1 H11 . 0.985 no
C2 C3 . 1.5290(18) no
C2 O10 . 1.4180(17) no
C2 H21 . 0.983 no
C3 N4 . 1.4824(17) no
C3 C11 . 1.5196(19) no
C3 H31 . 0.992 no
N4 C5 . 1.4996(16) no
N4 C8 . 1.5131(17) no
C5 C6 . 1.5215(19) no
C5 H51 . 0.980 no
C5 H52 . 0.970 no
C6 C7 . 1.5260(19) no
C6 H61 . 0.993 no
C6 H62 . 0.992 no
C7 C8 . 1.5373(18) no
C7 O13 . 1.4254(16) no
C7 H71 . 0.986 no
C8 H81 . 0.962 no
O9 H91 . 0.845 no
O10 H101 . 0.811 no
C11 O12 . 1.4194(17) no
C11 H111 . 1.001 no
C11 H112 . 0.983 no
O12 H121 . 0.807 no
O13 H131 . 0.856 no
O14 H141 3_656 0.856 no
O14 H141 . 0.856 no

loop_
_geom_hbond_atom_site_label_D
_geom_hbond_atom_site_label_H
_geom_hbond_atom_site_label_A
_geom_hbond_site_symmetry_A
_geom_hbond_distance_DH
_geom_hbond_distance_HA
_geom_hbond_distance_DA
_geom_hbond_angle_DHA
_geom_hbond_publ_flag
C5 H52 O12 . 0.97 2.38 3.012(2) 122 no
C6 H61 O12 1_565 0.99 2.52 3.392(2) 146 no
O13 H131 O10 1_565 0.86 1.89 2.747(2) 176 no
O10 H101 O9 4_646 0.81 2.00 2.763(2) 157 no
O14 H141 N4 2_445 0.86 1.89 2.743(2) 175 no
O9 H91 O14 . 0.84 1.90 2.728(2) 167 no
O12 H121 O13 2_545 0.81 2.05 2.834(2) 164 no
